data_7721003
loop_
_publ_author_name
'Amrutha, P. R.'
'Kundu, Gargi'
'Ganesh, Vemuri Lakshmi'
'Gonnade, Rajesh G.'
'Gopakumar, Gopinadhanpillai'
'Sen, Sakya S.'

_publ_section_title
;
 Reactions of saturated NHC&#xb7;boranes with electron-deficient alkynes
 and alkenes. Borirane formation, their reactivities, and coupling of
 tetracyanoethylene.
;
_journal_issue 21
_journal_name_full 'Dalton transactions (Cambridge, England : 2003)'
_journal_page_first 8356
_journal_page_last 8365
_journal_paper_doi 10.1039/d6dt00852f
_journal_volume 55
_journal_year 2026
_chemical_formula_moiety 'C36 H50 B N2 O6'
_chemical_formula_sum 'C36 H50 B N2 O6'
_chemical_formula_weight 617.59
_space_group_crystal_system monoclinic
_space_group_IT_number 14
_space_group_name_Hall '-P 2ybc'
_space_group_name_H-M_alt 'P 1 21/c 1'
_atom_sites_solution_hydrogens geom
_audit_creation_date 2025-09-02
_audit_creation_method
;
Olex2 1.5
(compiled 2024.02.16 svn.r378c4104 for OlexSys, GUI svn.r6928)
;
_audit_update_record
;
2025-10-07 deposited with the CCDC.	2026-05-07 downloaded from the CCDC.
;
_cell_angle_alpha 90
_cell_angle_beta 102.656(3)
_cell_angle_gamma 90
_cell_formula_units_Z 4
_cell_length_a 10.3991(7)
_cell_length_b 19.8483(16)
_cell_length_c 17.3803(14)
_cell_measurement_reflns_used 29131
_cell_measurement_temperature 100(2)
_cell_measurement_theta_max 31.303
_cell_measurement_theta_min 2.338
_cell_volume 3500.2(5)
_computing_cell_refinement 'SAINT (Bruker, 2016)'
_computing_data_collection 'APEX3 (Bruker, 2016)'
_computing_data_reduction 'SAINT (Bruker, 2016)'
_computing_molecular_graphics 'Olex2 1.5 (Dolomanov et al., 2009)'
_computing_publication_material 'Olex2 1.5 (Dolomanov et al., 2009)'
_computing_structure_refinement 'SHELXL-2018/3 (Sheldrick, 2018)'
_computing_structure_solution 'SHELXT 2014/5 (Sheldrick, 2014)'
_diffrn_ambient_temperature 100(2)
_diffrn_detector_area_resol_mean 7.39
_diffrn_measured_fraction_theta_full 0.994
_diffrn_measured_fraction_theta_max 0.994
_diffrn_measurement_device_type 'Bruker D8 VENTURE Kappa Duo PHOTON II CPAD'
_diffrn_measurement_method '\f and \w scans'
_diffrn_radiation_type MoK\a
_diffrn_radiation_wavelength 0.71073
_diffrn_reflns_av_R_equivalents 0.0748
_diffrn_reflns_av_unetI/netI 0.0342
_diffrn_reflns_Laue_measured_fraction_full 0.994
_diffrn_reflns_Laue_measured_fraction_max 0.994
_diffrn_reflns_limit_h_max 15
_diffrn_reflns_limit_h_min -12
_diffrn_reflns_limit_k_max 28
_diffrn_reflns_limit_k_min -28
_diffrn_reflns_limit_l_max 25
_diffrn_reflns_limit_l_min -25
_diffrn_reflns_number 131473
_diffrn_reflns_point_group_measured_fraction_full 0.994
_diffrn_reflns_point_group_measured_fraction_max 0.994
_diffrn_reflns_theta_full 25.242
_diffrn_reflns_theta_max 31.303
_diffrn_reflns_theta_min 2.338
_diffrn_source 'micro-focus sealed tube'
_exptl_absorpt_coefficient_mu 0.078
_exptl_absorpt_correction_T_max 0.7462
_exptl_absorpt_correction_T_min 0.5943
_exptl_absorpt_correction_type multi-scan
_exptl_absorpt_process_details
;
 SADABS 2016/2: Krause, L., Herbst-Irmer, R., Sheldrick G.M. & Stalke D.,
 J. Appl. Cryst. 48 (2015) 3-10
;
_exptl_crystal_colour colourless
_exptl_crystal_colour_primary colourless
_exptl_crystal_density_diffrn 1.172
_exptl_crystal_description block
_exptl_crystal_F_000 1332
_exptl_crystal_size_max 0.12
_exptl_crystal_size_mid 0.11
_exptl_crystal_size_min 0.1
_refine_diff_density_max 0.494
_refine_diff_density_min -0.274
_refine_diff_density_rms 0.055
_refine_ls_extinction_method none
_refine_ls_goodness_of_fit_ref 1.120
_refine_ls_hydrogen_treatment constr
_refine_ls_matrix_type full
_refine_ls_number_parameters 417
_refine_ls_number_reflns 11392
_refine_ls_number_restraints 0
_refine_ls_restrained_S_all 1.120
_refine_ls_R_factor_all 0.0662
_refine_ls_R_factor_gt 0.0552
_refine_ls_shift/su_max 0.001
_refine_ls_shift/su_mean 0.000
_refine_ls_structure_factor_coef Fsqd
_refine_ls_weighting_details 'w=1/[\s^2^(Fo^2^)+(0.0648P)^2^+1.5376P] where P=(Fo^2^+2Fc^2^)/3'
_refine_ls_weighting_scheme calc
_refine_ls_wR_factor_gt 0.1467
_refine_ls_wR_factor_ref 0.1540
_reflns_Friedel_coverage 0.000
_reflns_number_gt 9705
_reflns_number_total 11392
_reflns_threshold_expression 'I > 2\s(I)'
_cod_data_source_file d6dt00852f2.cif
_cod_data_source_block mo_GK_6BHGaTi_0m
_cod_depositor_comments 'Adding full bibliography for 7721003--7721010.cif.'
_cod_database_code 7721003
_shelx_shelxl_version_number 2018/3
_shelx_space_group_comment
;
The symmetry employed for this shelxl refinement is uniquely defined
by the following loop, which should always be used as a source of
symmetry information in preference to the above space-group names.
They are only intended as comments.
;
_shelx_estimated_absorpt_t_max 0.992
_shelx_estimated_absorpt_t_min 0.991
_olex2_refinement_description
;
1.a Ternary CH refined with riding coordinates:
 C10(H10), C13(H13), C22(H22), C25(H25), C28(H28), C29(H29), B1(H1)
1.b Secondary CH2 refined with riding coordinates:
 C2(H2A,H2B), C3(H3A,H3B)
1.c Aromatic/amide H refined with riding coordinates:
 C6(H6), C7(H7), C8(H8), C18(H18), C19(H19), C20(H20)
1.d Idealised Me refined as rotating group:
 C11(H11A,H11B,H11C), C12(H12A,H12B,H12C), C14(H14A,H14B,H14C), C15(H15A,H15B,
 H15C), C23(H23A,H23B,H23C), C24(H24A,H24B,H24C), C26(H26A,H26B,H26C), C27(H27A,
 H27B,H27C), C31(H31A,H31B,H31C), C33(H33A,H33B,H33C), C36(H36A,H36B,H36C)
;
_olex2_submission_special_instructions 'No special instructions were received'

loop_
_space_group_symop_operation_xyz
'x, y, z'
'-x, y+1/2, -z+1/2'
'-x, -y, -z'
'x, -y-1/2, z-1/2'

loop_
_atom_site_label
_atom_site_type_symbol
_atom_site_fract_x
_atom_site_fract_y
_atom_site_fract_z
_atom_site_U_iso_or_equiv
_atom_site_adp_type
_atom_site_occupancy
_atom_site_site_symmetry_order
_atom_site_calc_flag
_atom_site_refinement_flags_posn
_atom_site_refinement_flags_adp
_atom_site_refinement_flags_occupancy
_atom_site_disorder_assembly
_atom_site_disorder_group
O1 O 0.97995(9) 0.66494(5) 0.16059(5) 0.02385(18) Uani 1 1 d . . . . .
O2 O 0.81501(10) 0.73480(5) 0.10587(5) 0.0270(2) Uani 1 1 d . . . . .
O3 O 0.93561(12) 0.81294(5) 0.39401(6) 0.0331(2) Uani 1 1 d . . . . .
O4 O 0.91420(13) 0.89966(5) 0.30962(7) 0.0364(3) Uani 1 1 d . . . . .
N1 N 0.62034(10) 0.72183(5) 0.38186(6) 0.01825(19) Uani 1 1 d . . . . .
N2 N 0.79907(9) 0.66089(5) 0.40222(5) 0.01523(17) Uani 1 1 d . . . . .
C1 C 0.72435(11) 0.70408(5) 0.35261(6) 0.01524(19) Uani 1 1 d . . . . .
C2 C 0.74550(11) 0.64723(6) 0.47274(7) 0.0184(2) Uani 1 1 d . . . . .
H2A H 0.807509 0.662088 0.521440 0.022 Uiso 1 1 calc R U . . .
H2B H 0.726484 0.598682 0.477173 0.022 Uiso 1 1 calc R U . . .
C3 C 0.61911(12) 0.68883(7) 0.45766(7) 0.0230(2) Uani 1 1 d . . . . .
H3A H 0.540592 0.659708 0.453470 0.028 Uiso 1 1 calc R U . . .
H3B H 0.620828 0.722424 0.499970 0.028 Uiso 1 1 calc R U . . .
C4 C 0.50418(11) 0.75855(6) 0.34428(7) 0.0185(2) Uani 1 1 d . . . . .
C5 C 0.49076(13) 0.82569(6) 0.36642(7) 0.0226(2) Uani 1 1 d . . . . .
C6 C 0.36965(14) 0.85749(7) 0.33791(8) 0.0264(3) Uani 1 1 d . . . . .
H6 H 0.358467 0.903022 0.351987 0.032 Uiso 1 1 calc R U . . .
C7 C 0.26584(13) 0.82404(7) 0.28966(8) 0.0262(3) Uani 1 1 d . . . . .
H7 H 0.184153 0.846441 0.271254 0.031 Uiso 1 1 calc R U . . .
C8 C 0.28125(12) 0.75773(7) 0.26819(8) 0.0232(2) Uani 1 1 d . . . . .
H8 H 0.209725 0.735123 0.234784 0.028 Uiso 1 1 calc R U . . .
C9 C 0.40019(12) 0.72362(6) 0.29488(7) 0.0199(2) Uani 1 1 d . . . . .
C10 C 0.60010(15) 0.86346(8) 0.42167(9) 0.0346(3) Uani 1 1 d . . . . .
H10 H 0.680720 0.834484 0.431755 0.042 Uiso 1 1 calc R U . . .
C11 C 0.63280(18) 0.92931(9) 0.38443(15) 0.0538(5) Uani 1 1 d . . . . .
H11A H 0.661223 0.919411 0.335467 0.081 Uiso 1 1 calc R U . . .
H11B H 0.703769 0.952637 0.421180 0.081 Uiso 1 1 calc R U . . .
H11C H 0.554346 0.958092 0.372779 0.081 Uiso 1 1 calc R U . . .
C12 C 0.5621(2) 0.87653(12) 0.50100(11) 0.0594(6) Uani 1 1 d . . . . .
H12A H 0.484007 0.905549 0.492616 0.089 Uiso 1 1 calc R U . . .
H12B H 0.635400 0.898771 0.537100 0.089 Uiso 1 1 calc R U . . .
H12C H 0.542594 0.833584 0.523841 0.089 Uiso 1 1 calc R U . . .
C13 C 0.40977(12) 0.65011(6) 0.27204(8) 0.0242(2) Uani 1 1 d . . . . .
H13 H 0.501059 0.634141 0.295742 0.029 Uiso 1 1 calc R U . . .
C14 C 0.31331(15) 0.60672(8) 0.30551(11) 0.0357(3) Uani 1 1 d . . . . .
H14A H 0.330645 0.612308 0.362887 0.054 Uiso 1 1 calc R U . . .
H14B H 0.324720 0.559287 0.292828 0.054 Uiso 1 1 calc R U . . .
H14C H 0.222797 0.620770 0.282260 0.054 Uiso 1 1 calc R U . . .
C15 C 0.38634(16) 0.64111(8) 0.18264(9) 0.0333(3) Uani 1 1 d . . . . .
H15A H 0.298851 0.658414 0.157755 0.050 Uiso 1 1 calc R U . . .
H15B H 0.391503 0.593165 0.170203 0.050 Uiso 1 1 calc R U . . .
H15C H 0.453660 0.665989 0.162698 0.050 Uiso 1 1 calc R U . . .
C16 C 0.90317(11) 0.61730(5) 0.38953(7) 0.01606(19) Uani 1 1 d . . . . .
C17 C 0.87327(11) 0.56404(6) 0.33507(7) 0.0177(2) Uani 1 1 d . . . . .
C18 C 0.97117(12) 0.51614(6) 0.33422(8) 0.0226(2) Uani 1 1 d . . . . .
H18 H 0.954044 0.480176 0.297323 0.027 Uiso 1 1 calc R U . . .
C19 C 1.09288(12) 0.51998(7) 0.38609(9) 0.0263(3) Uani 1 1 d . . . . .
H19 H 1.157189 0.486047 0.385755 0.032 Uiso 1 1 calc R U . . .
C20 C 1.12056(12) 0.57324(7) 0.43831(8) 0.0243(2) Uani 1 1 d . . . . .
H20 H 1.204438 0.575636 0.473431 0.029 Uiso 1 1 calc R U . . .
C21 C 1.02756(11) 0.62364(6) 0.44046(7) 0.0191(2) Uani 1 1 d . . . . .
C22 C 0.73857(12) 0.55557(6) 0.28112(7) 0.0197(2) Uani 1 1 d . . . . .
H22 H 0.690706 0.599358 0.280213 0.024 Uiso 1 1 calc R U . . .
C23 C 0.65913(13) 0.50201(7) 0.31363(8) 0.0277(3) Uani 1 1 d . . . . .
H23A H 0.702708 0.458189 0.314030 0.041 Uiso 1 1 calc R U . . .
H23B H 0.570166 0.499452 0.280206 0.041 Uiso 1 1 calc R U . . .
H23C H 0.653584 0.514038 0.367491 0.041 Uiso 1 1 calc R U . . .
C24 C 0.74618(15) 0.53899(8) 0.19639(8) 0.0293(3) Uani 1 1 d . . . . .
H24A H 0.798958 0.573314 0.176979 0.044 Uiso 1 1 calc R U . . .
H24B H 0.657112 0.538284 0.162927 0.044 Uiso 1 1 calc R U . . .
H24C H 0.787361 0.494733 0.194929 0.044 Uiso 1 1 calc R U . . .
C25 C 1.06350(12) 0.68323(6) 0.49571(7) 0.0214(2) Uani 1 1 d . . . . .
H25 H 0.986083 0.714370 0.487206 0.026 Uiso 1 1 calc R U . . .
C26 C 1.18048(13) 0.72188(7) 0.47643(9) 0.0295(3) Uani 1 1 d . . . . .
H26A H 1.257506 0.692174 0.483979 0.044 Uiso 1 1 calc R U . . .
H26B H 1.200891 0.760931 0.511489 0.044 Uiso 1 1 calc R U . . .
H26C H 1.157691 0.737206 0.421517 0.044 Uiso 1 1 calc R U . . .
C27 C 1.09390(14) 0.66101(8) 0.58217(8) 0.0287(3) Uani 1 1 d . . . . .
H27A H 1.018065 0.636597 0.593252 0.043 Uiso 1 1 calc R U . . .
H27B H 1.111814 0.700749 0.616304 0.043 Uiso 1 1 calc R U . . .
H27C H 1.171283 0.631461 0.592287 0.043 Uiso 1 1 calc R U . . .
C28 C 0.88431(11) 0.72820(6) 0.24654(7) 0.0186(2) Uani 1 1 d . . . . .
H28 H 0.960627 0.712477 0.288214 0.022 Uiso 1 1 calc R U . . .
C29 C 0.82348(12) 0.79673(6) 0.25957(7) 0.0204(2) Uani 1 1 d . . . . .
H29 H 0.789301 0.823992 0.211001 0.025 Uiso 1 1 calc R U . . .
C30 C 0.88665(12) 0.71210(6) 0.16472(7) 0.0198(2) Uani 1 1 d . . . . .
C31 C 0.98122(15) 0.64173(8) 0.08228(9) 0.0309(3) Uani 1 1 d . . . . .
H31A H 0.895395 0.621997 0.058326 0.046 Uiso 1 1 calc R U . . .
H31B H 1.050198 0.607606 0.085024 0.046 Uiso 1 1 calc R U . . .
H31C H 0.998933 0.679770 0.050180 0.046 Uiso 1 1 calc R U . . .
C32 C 0.89550(13) 0.83424(6) 0.32816(8) 0.0240(2) Uani 1 1 d . . . . .
C33 C 0.9839(2) 0.93979(9) 0.37421(11) 0.0475(5) Uani 1 1 d . . . . .
H33A H 0.936247 0.939083 0.417025 0.071 Uiso 1 1 calc R U . . .
H33B H 0.990269 0.986284 0.356446 0.071 Uiso 1 1 calc R U . . .
H33C H 1.072580 0.921385 0.393241 0.071 Uiso 1 1 calc R U . . .
B1 B 0.74208(13) 0.72942(6) 0.26876(7) 0.0173(2) Uani 1 1 d . . . . .
H1 H 0.665883 0.719932 0.223929 0.021 Uiso 1 1 calc R U . . .
O5 O 0.55013(9) 0.38177(4) 0.41955(5) 0.02226(18) Uani 1 1 d . . . . .
O6 O 0.35457(11) 0.42791(6) 0.36488(7) 0.0409(3) Uani 1 1 d . . . . .
C34 C 0.48972(12) 0.47864(6) 0.47517(7) 0.0217(2) Uani 1 1 d . . . . .
C35 C 0.45602(12) 0.42743(6) 0.41337(7) 0.0202(2) Uani 1 1 d . . . . .
C36 C 0.52137(14) 0.32788(7) 0.36125(8) 0.0263(3) Uani 1 1 d . . . . .
H36A H 0.441971 0.303748 0.367301 0.040 Uiso 1 1 calc R U . . .
H36B H 0.595886 0.296512 0.369139 0.040 Uiso 1 1 calc R U . . .
H36C H 0.506942 0.347185 0.308150 0.040 Uiso 1 1 calc R U . . .

loop_
_atom_site_aniso_label
_atom_site_aniso_U_11
_atom_site_aniso_U_22
_atom_site_aniso_U_33
_atom_site_aniso_U_23
_atom_site_aniso_U_13
_atom_site_aniso_U_12
O1 0.0259(4) 0.0250(4) 0.0220(4) 0.0006(3) 0.0083(3) 0.0030(3)
O2 0.0313(5) 0.0320(5) 0.0174(4) 0.0059(3) 0.0045(4) 0.0042(4)
O3 0.0455(6) 0.0286(5) 0.0222(5) 0.0003(4) 0.0009(4) -0.0079(4)
O4 0.0583(7) 0.0204(5) 0.0337(5) -0.0015(4) 0.0168(5) -0.0130(4)
N1 0.0198(4) 0.0203(4) 0.0151(4) 0.0058(3) 0.0048(3) 0.0062(3)
N2 0.0167(4) 0.0155(4) 0.0132(4) 0.0030(3) 0.0028(3) 0.0025(3)
C1 0.0171(4) 0.0137(4) 0.0142(4) 0.0014(3) 0.0019(4) 0.0003(4)
C2 0.0217(5) 0.0203(5) 0.0135(4) 0.0048(4) 0.0047(4) 0.0040(4)
C3 0.0220(5) 0.0319(6) 0.0162(5) 0.0098(4) 0.0063(4) 0.0079(5)
C4 0.0194(5) 0.0207(5) 0.0155(5) 0.0054(4) 0.0043(4) 0.0066(4)
C5 0.0259(6) 0.0226(5) 0.0183(5) 0.0010(4) 0.0025(4) 0.0078(4)
C6 0.0302(6) 0.0239(6) 0.0237(6) 0.0018(5) 0.0031(5) 0.0115(5)
C7 0.0240(6) 0.0296(6) 0.0244(6) 0.0069(5) 0.0043(5) 0.0110(5)
C8 0.0206(5) 0.0267(6) 0.0216(5) 0.0062(4) 0.0031(4) 0.0036(4)
C9 0.0206(5) 0.0205(5) 0.0191(5) 0.0056(4) 0.0055(4) 0.0030(4)
C10 0.0334(7) 0.0297(7) 0.0342(7) -0.0111(6) -0.0068(6) 0.0121(6)
C11 0.0369(8) 0.0260(7) 0.0880(16) -0.0082(8) -0.0092(9) 0.0023(6)
C12 0.0606(12) 0.0723(14) 0.0353(9) -0.0278(9) -0.0110(8) 0.0311(11)
C13 0.0212(5) 0.0202(5) 0.0307(6) 0.0043(5) 0.0043(5) 0.0012(4)
C14 0.0310(7) 0.0280(7) 0.0481(9) 0.0123(6) 0.0088(6) -0.0031(5)
C15 0.0364(7) 0.0284(7) 0.0352(7) -0.0057(6) 0.0079(6) -0.0040(5)
C16 0.0167(4) 0.0144(4) 0.0169(5) 0.0040(4) 0.0034(4) 0.0020(4)
C17 0.0191(5) 0.0154(5) 0.0185(5) 0.0021(4) 0.0039(4) 0.0005(4)
C18 0.0246(5) 0.0170(5) 0.0272(6) -0.0003(4) 0.0077(5) 0.0030(4)
C19 0.0214(5) 0.0221(6) 0.0362(7) 0.0026(5) 0.0079(5) 0.0062(4)
C20 0.0167(5) 0.0246(6) 0.0300(6) 0.0034(5) 0.0014(4) 0.0034(4)
C21 0.0179(5) 0.0185(5) 0.0199(5) 0.0030(4) 0.0022(4) 0.0005(4)
C22 0.0216(5) 0.0153(5) 0.0208(5) 0.0000(4) 0.0016(4) -0.0004(4)
C23 0.0259(6) 0.0337(7) 0.0243(6) -0.0010(5) 0.0075(5) -0.0087(5)
C24 0.0350(7) 0.0326(7) 0.0192(6) 0.0000(5) 0.0037(5) -0.0132(5)
C25 0.0202(5) 0.0211(5) 0.0205(5) 0.0007(4) -0.0011(4) -0.0006(4)
C26 0.0244(6) 0.0275(6) 0.0347(7) 0.0001(5) 0.0025(5) -0.0060(5)
C27 0.0276(6) 0.0331(7) 0.0211(6) 0.0022(5) -0.0036(5) 0.0006(5)
C28 0.0197(5) 0.0196(5) 0.0163(5) 0.0033(4) 0.0036(4) 0.0003(4)
C29 0.0266(5) 0.0171(5) 0.0177(5) 0.0037(4) 0.0052(4) 0.0003(4)
C30 0.0213(5) 0.0192(5) 0.0198(5) 0.0023(4) 0.0065(4) -0.0016(4)
C31 0.0380(7) 0.0303(7) 0.0282(7) -0.0038(5) 0.0151(6) -0.0002(5)
C32 0.0302(6) 0.0192(5) 0.0242(6) 0.0010(4) 0.0096(5) -0.0036(4)
C33 0.0686(12) 0.0324(8) 0.0472(10) -0.0151(7) 0.0252(9) -0.0257(8)
B1 0.0203(5) 0.0166(5) 0.0148(5) 0.0046(4) 0.0037(4) 0.0018(4)
O5 0.0253(4) 0.0189(4) 0.0210(4) -0.0068(3) 0.0014(3) 0.0019(3)
O6 0.0282(5) 0.0379(6) 0.0494(7) -0.0211(5) -0.0076(5) 0.0100(4)
C34 0.0255(5) 0.0187(5) 0.0230(5) -0.0018(4) 0.0095(4) -0.0013(4)
C35 0.0219(5) 0.0184(5) 0.0213(5) -0.0030(4) 0.0069(4) -0.0019(4)
C36 0.0313(6) 0.0218(6) 0.0245(6) -0.0112(5) 0.0031(5) 0.0020(5)

loop_
_atom_type_symbol
_atom_type_description
_atom_type_scat_dispersion_real
_atom_type_scat_dispersion_imag
_atom_type_scat_source
C C 0.0033 0.0016 'International Tables Vol C Tables 4.2.6.8 and 6.1.1.4'
H H 0.0000 0.0000 'International Tables Vol C Tables 4.2.6.8 and 6.1.1.4'
N N 0.0061 0.0033 'International Tables Vol C Tables 4.2.6.8 and 6.1.1.4'
O O 0.0106 0.0060 'International Tables Vol C Tables 4.2.6.8 and 6.1.1.4'
B B 0.0013 0.0007 'International Tables Vol C Tables 4.2.6.8 and 6.1.1.4'

loop_
_geom_angle_atom_site_label_1
_geom_angle_atom_site_label_2
_geom_angle_atom_site_label_3
_geom_angle
_geom_angle_site_symmetry_1
_geom_angle_site_symmetry_3
_geom_angle_publ_flag
C30 O1 C31 115.10(10) . . ?
C32 O4 C33 114.67(13) . . ?
C1 N1 C3 112.85(9) . . ?
C1 N1 C4 128.93(10) . . ?
C4 N1 C3 117.39(9) . . ?
C1 N2 C2 112.39(9) . . ?
C1 N2 C16 129.52(9) . . ?
C16 N2 C2 116.70(9) . . ?
N1 C1 B1 122.02(9) . . ?
N2 C1 N1 109.11(9) . . ?
N2 C1 B1 128.75(10) . . ?
N2 C2 H2A 111.2 . . ?
N2 C2 H2B 111.2 . . ?
N2 C2 C3 103.02(9) . . ?
H2A C2 H2B 109.1 . . ?
C3 C2 H2A 111.2 . . ?
C3 C2 H2B 111.2 . . ?
N1 C3 C2 102.62(9) . . ?
N1 C3 H3A 111.2 . . ?
N1 C3 H3B 111.2 . . ?
C2 C3 H3A 111.2 . . ?
C2 C3 H3B 111.2 . . ?
H3A C3 H3B 109.2 . . ?
C5 C4 N1 118.73(11) . . ?
C5 C4 C9 121.75(11) . . ?
C9 C4 N1 118.94(10) . . ?
C4 C5 C10 122.53(11) . . ?
C6 C5 C4 117.88(12) . . ?
C6 C5 C10 119.56(11) . . ?
C5 C6 H6 119.3 . . ?
C7 C6 C5 121.38(12) . . ?
C7 C6 H6 119.3 . . ?
C6 C7 H7 120.1 . . ?
C6 C7 C8 119.86(11) . . ?
C8 C7 H7 120.1 . . ?
C7 C8 H8 119.4 . . ?
C7 C8 C9 121.11(12) . . ?
C9 C8 H8 119.4 . . ?
C4 C9 C13 123.12(10) . . ?
C8 C9 C4 118.02(11) . . ?
C8 C9 C13 118.82(11) . . ?
C5 C10 H10 108.1 . . ?
C5 C10 C11 111.10(13) . . ?
C5 C10 C12 110.30(15) . . ?
C11 C10 H10 108.1 . . ?
C11 C10 C12 111.11(16) . . ?
C12 C10 H10 108.1 . . ?
C10 C11 H11A 109.5 . . ?
C10 C11 H11B 109.5 . . ?
C10 C11 H11C 109.5 . . ?
H11A C11 H11B 109.5 . . ?
H11A C11 H11C 109.5 . . ?
H11B C11 H11C 109.5 . . ?
C10 C12 H12A 109.5 . . ?
C10 C12 H12B 109.5 . . ?
C10 C12 H12C 109.5 . . ?
H12A C12 H12B 109.5 . . ?
H12A C12 H12C 109.5 . . ?
H12B C12 H12C 109.5 . . ?
C9 C13 H13 107.9 . . ?
C9 C13 C14 110.78(11) . . ?
C9 C13 C15 111.85(11) . . ?
C14 C13 H13 107.9 . . ?
C15 C13 H13 107.9 . . ?
C15 C13 C14 110.40(12) . . ?
C13 C14 H14A 109.5 . . ?
C13 C14 H14B 109.5 . . ?
C13 C14 H14C 109.5 . . ?
H14A C14 H14B 109.5 . . ?
H14A C14 H14C 109.5 . . ?
H14B C14 H14C 109.5 . . ?
C13 C15 H15A 109.5 . . ?
C13 C15 H15B 109.5 . . ?
C13 C15 H15C 109.5 . . ?
H15A C15 H15B 109.5 . . ?
H15A C15 H15C 109.5 . . ?
H15B C15 H15C 109.5 . . ?
C17 C16 N2 119.43(10) . . ?
C21 C16 N2 117.99(10) . . ?
C21 C16 C17 121.92(10) . . ?
C16 C17 C22 122.54(10) . . ?
C18 C17 C16 117.68(11) . . ?
C18 C17 C22 119.71(11) . . ?
C17 C18 H18 119.3 . . ?
C19 C18 C17 121.34(12) . . ?
C19 C18 H18 119.3 . . ?
C18 C19 H19 120.1 . . ?
C20 C19 C18 119.89(11) . . ?
C20 C19 H19 120.1 . . ?
C19 C20 H20 119.4 . . ?
C19 C20 C21 121.30(11) . . ?
C21 C20 H20 119.4 . . ?
C16 C21 C25 122.28(10) . . ?
C20 C21 C16 117.79(11) . . ?
C20 C21 C25 119.92(11) . . ?
C17 C22 H22 107.6 . . ?
C17 C22 C23 110.47(10) . . ?
C17 C22 C24 112.61(10) . . ?
C23 C22 H22 107.6 . . ?
C24 C22 H22 107.6 . . ?
C24 C22 C23 110.66(10) . . ?
C22 C23 H23A 109.5 . . ?
C22 C23 H23B 109.5 . . ?
C22 C23 H23C 109.5 . . ?
H23A C23 H23B 109.5 . . ?
H23A C23 H23C 109.5 . . ?
H23B C23 H23C 109.5 . . ?
C22 C24 H24A 109.5 . . ?
C22 C24 H24B 109.5 . . ?
C22 C24 H24C 109.5 . . ?
H24A C24 H24B 109.5 . . ?
H24A C24 H24C 109.5 . . ?
H24B C24 H24C 109.5 . . ?
C21 C25 H25 108.0 . . ?
C21 C25 C26 110.38(11) . . ?
C21 C25 C27 111.46(10) . . ?
C26 C25 H25 108.0 . . ?
C27 C25 H25 108.0 . . ?
C27 C25 C26 110.79(11) . . ?
C25 C26 H26A 109.5 . . ?
C25 C26 H26B 109.5 . . ?
C25 C26 H26C 109.5 . . ?
H26A C26 H26B 109.5 . . ?
H26A C26 H26C 109.5 . . ?
H26B C26 H26C 109.5 . . ?
C25 C27 H27A 109.5 . . ?
C25 C27 H27B 109.5 . . ?
C25 C27 H27C 109.5 . . ?
H27A C27 H27B 109.5 . . ?
H27A C27 H27C 109.5 . . ?
H27B C27 H27C 109.5 . . ?
C29 C28 H28 117.1 . . ?
C29 C28 B1 61.43(8) . . ?
C30 C28 H28 117.1 . . ?
C30 C28 C29 115.56(10) . . ?
C30 C28 B1 116.66(10) . . ?
B1 C28 H28 117.1 . . ?
C28 C29 H29 115.8 . . ?
C28 C29 B1 61.46(8) . . ?
C32 C29 C28 114.58(10) . . ?
C32 C29 H29 115.8 . . ?
C32 C29 B1 121.85(10) . . ?
B1 C29 H29 115.8 . . ?
O1 C30 C28 111.43(10) . . ?
O2 C30 O1 121.62(11) . . ?
O2 C30 C28 126.93(11) . . ?
O1 C31 H31A 109.5 . . ?
O1 C31 H31B 109.5 . . ?
O1 C31 H31C 109.5 . . ?
H31A C31 H31B 109.5 . . ?
H31A C31 H31C 109.5 . . ?
H31B C31 H31C 109.5 . . ?
O3 C32 O4 121.42(12) . . ?
O3 C32 C29 127.12(12) . . ?
O4 C32 C29 111.46(11) . . ?
O4 C33 H33A 109.5 . . ?
O4 C33 H33B 109.5 . . ?
O4 C33 H33C 109.5 . . ?
H33A C33 H33B 109.5 . . ?
H33A C33 H33C 109.5 . . ?
H33B C33 H33C 109.5 . . ?
C1 B1 C28 120.84(10) . . ?
C1 B1 C29 121.54(10) . . ?
C1 B1 H1 115.0 . . ?
C28 B1 H1 115.0 . . ?
C29 B1 C28 57.11(7) . . ?
C29 B1 H1 115.0 . . ?
C35 O5 C36 114.28(10) . . ?
C34 C34 C35 176.50(18) 3_666 . ?
O5 C35 C34 111.26(10) . . ?
O6 C35 O5 125.85(12) . . ?
O6 C35 C34 122.89(12) . . ?
O5 C36 H36A 109.5 . . ?
O5 C36 H36B 109.5 . . ?
O5 C36 H36C 109.5 . . ?
H36A C36 H36B 109.5 . . ?
H36A C36 H36C 109.5 . . ?
H36B C36 H36C 109.5 . . ?

loop_
_geom_bond_atom_site_label_1
_geom_bond_atom_site_label_2
_geom_bond_distance
_geom_bond_site_symmetry_2
_geom_bond_publ_flag
O1 C30 1.3613(15) . ?
O1 C31 1.4397(16) . ?
O2 C30 1.2126(15) . ?
O3 C32 1.2054(16) . ?
O4 C32 1.3622(16) . ?
O4 C33 1.436(2) . ?
N1 C1 1.3392(14) . ?
N1 C3 1.4738(15) . ?
N1 C4 1.4391(14) . ?
N2 C1 1.3374(13) . ?
N2 C2 1.4782(14) . ?
N2 C16 1.4401(14) . ?
C1 B1 1.5900(16) . ?
C2 H2A 0.9900 . ?
C2 H2B 0.9900 . ?
C2 C3 1.5254(16) . ?
C3 H3A 0.9900 . ?
C3 H3B 0.9900 . ?
C4 C5 1.4025(17) . ?
C4 C9 1.4072(17) . ?
C5 C6 1.3988(17) . ?
C5 C10 1.5161(19) . ?
C6 H6 0.9500 . ?
C6 C7 1.383(2) . ?
C7 H7 0.9500 . ?
C7 C8 1.3868(19) . ?
C8 H8 0.9500 . ?
C8 C9 1.3972(16) . ?
C9 C13 1.5210(18) . ?
C10 H10 1.0000 . ?
C10 C11 1.529(3) . ?
C10 C12 1.537(3) . ?
C11 H11A 0.9800 . ?
C11 H11B 0.9800 . ?
C11 H11C 0.9800 . ?
C12 H12A 0.9800 . ?
C12 H12B 0.9800 . ?
C12 H12C 0.9800 . ?
C13 H13 1.0000 . ?
C13 C14 1.5305(19) . ?
C13 C15 1.529(2) . ?
C14 H14A 0.9800 . ?
C14 H14B 0.9800 . ?
C14 H14C 0.9800 . ?
C15 H15A 0.9800 . ?
C15 H15B 0.9800 . ?
C15 H15C 0.9800 . ?
C16 C17 1.4075(16) . ?
C16 C21 1.4039(15) . ?
C17 C18 1.3954(16) . ?
C17 C22 1.5146(16) . ?
C18 H18 0.9500 . ?
C18 C19 1.3859(18) . ?
C19 H19 0.9500 . ?
C19 C20 1.3818(19) . ?
C20 H20 0.9500 . ?
C20 C21 1.3977(16) . ?
C21 C25 1.5176(17) . ?
C22 H22 1.0000 . ?
C22 C23 1.5286(17) . ?
C22 C24 1.5277(18) . ?
C23 H23A 0.9800 . ?
C23 H23B 0.9800 . ?
C23 H23C 0.9800 . ?
C24 H24A 0.9800 . ?
C24 H24B 0.9800 . ?
C24 H24C 0.9800 . ?
C25 H25 1.0000 . ?
C25 C26 1.5360(18) . ?
C25 C27 1.5311(18) . ?
C26 H26A 0.9800 . ?
C26 H26B 0.9800 . ?
C26 H26C 0.9800 . ?
C27 H27A 0.9800 . ?
C27 H27B 0.9800 . ?
C27 H27C 0.9800 . ?
C28 H28 1.0000 . ?
C28 C29 1.5377(17) . ?
C28 C30 1.4629(16) . ?
C28 B1 1.6086(17) . ?
C29 H29 1.0000 . ?
C29 C32 1.4646(18) . ?
C29 B1 1.6083(17) . ?
C31 H31A 0.9800 . ?
C31 H31B 0.9800 . ?
C31 H31C 0.9800 . ?
C33 H33A 0.9800 . ?
C33 H33B 0.9800 . ?
C33 H33C 0.9800 . ?
B1 H1 1.0000 . ?
O5 C35 1.3207(15) . ?
O5 C36 1.4585(14) . ?
O6 C35 1.1974(16) . ?
C34 C34 1.195(2) 3_666 ?
C34 C35 1.4646(17) . ?
C36 H36A 0.9800 . ?
C36 H36B 0.9800 . ?
C36 H36C 0.9800 . ?

loop_
_geom_torsion_atom_site_label_1
_geom_torsion_atom_site_label_2
_geom_torsion_atom_site_label_3
_geom_torsion_atom_site_label_4
_geom_torsion
_geom_torsion_site_symmetry_1
_geom_torsion_site_symmetry_2
_geom_torsion_site_symmetry_3
_geom_torsion_site_symmetry_4
_geom_torsion_publ_flag
N1 C1 B1 C28 160.18(11) . . . . ?
N1 C1 B1 C29 92.24(14) . . . . ?
N1 C4 C5 C6 -170.99(11) . . . . ?
N1 C4 C5 C10 6.87(18) . . . . ?
N1 C4 C9 C8 170.85(10) . . . . ?
N1 C4 C9 C13 -6.71(17) . . . . ?
N2 C1 B1 C28 -24.23(18) . . . . ?
N2 C1 B1 C29 -92.17(15) . . . . ?
N2 C2 C3 N1 -1.55(12) . . . . ?
N2 C16 C17 C18 -169.12(10) . . . . ?
N2 C16 C17 C22 8.00(16) . . . . ?
N2 C16 C21 C20 167.66(10) . . . . ?
N2 C16 C21 C25 -13.33(16) . . . . ?
C1 N1 C3 C2 1.31(14) . . . . ?
C1 N1 C4 C5 -106.11(14) . . . . ?
C1 N1 C4 C9 82.52(16) . . . . ?
C1 N2 C2 C3 1.46(13) . . . . ?
C1 N2 C16 C17 -65.70(15) . . . . ?
C1 N2 C16 C21 123.44(13) . . . . ?
C2 N2 C1 N1 -0.70(13) . . . . ?
C2 N2 C1 B1 -176.75(11) . . . . ?
C2 N2 C16 C17 99.70(12) . . . . ?
C2 N2 C16 C21 -71.16(13) . . . . ?
C3 N1 C1 N2 -0.45(14) . . . . ?
C3 N1 C1 B1 175.92(10) . . . . ?
C3 N1 C4 C5 85.22(14) . . . . ?
C3 N1 C4 C9 -86.15(14) . . . . ?
C4 N1 C1 N2 -169.53(11) . . . . ?
C4 N1 C1 B1 6.84(18) . . . . ?
C4 N1 C3 C2 171.76(10) . . . . ?
C4 C5 C6 C7 0.2(2) . . . . ?
C4 C5 C10 C11 125.58(15) . . . . ?
C4 C5 C10 C12 -110.77(15) . . . . ?
C4 C9 C13 C14 115.05(13) . . . . ?
C4 C9 C13 C15 -121.31(13) . . . . ?
C5 C4 C9 C8 -0.25(17) . . . . ?
C5 C4 C9 C13 -177.81(11) . . . . ?
C5 C6 C7 C8 -0.5(2) . . . . ?
C6 C5 C10 C11 -56.60(19) . . . . ?
C6 C5 C10 C12 67.05(18) . . . . ?
C6 C7 C8 C9 0.4(2) . . . . ?
C7 C8 C9 C4 0.00(18) . . . . ?
C7 C8 C9 C13 177.67(12) . . . . ?
C8 C9 C13 C14 -62.49(15) . . . . ?
C8 C9 C13 C15 61.14(15) . . . . ?
C9 C4 C5 C6 0.13(18) . . . . ?
C9 C4 C5 C10 177.98(13) . . . . ?
C10 C5 C6 C7 -177.68(14) . . . . ?
C16 N2 C1 N1 165.21(11) . . . . ?
C16 N2 C1 B1 -10.84(19) . . . . ?
C16 N2 C2 C3 -166.40(10) . . . . ?
C16 C17 C18 C19 1.20(18) . . . . ?
C16 C17 C22 C23 -100.46(13) . . . . ?
C16 C17 C22 C24 135.25(12) . . . . ?
C16 C21 C25 C26 -119.11(12) . . . . ?
C16 C21 C25 C27 117.33(12) . . . . ?
C17 C16 C21 C20 -2.96(17) . . . . ?
C17 C16 C21 C25 176.04(11) . . . . ?
C17 C18 C19 C20 -2.1(2) . . . . ?
C18 C17 C22 C23 76.60(14) . . . . ?
C18 C17 C22 C24 -47.70(15) . . . . ?
C18 C19 C20 C21 0.4(2) . . . . ?
C19 C20 C21 C16 2.05(19) . . . . ?
C19 C20 C21 C25 -176.98(12) . . . . ?
C20 C21 C25 C26 59.88(15) . . . . ?
C20 C21 C25 C27 -63.68(15) . . . . ?
C21 C16 C17 C18 1.37(17) . . . . ?
C21 C16 C17 C22 178.49(11) . . . . ?
C22 C17 C18 C19 -176.00(12) . . . . ?
C28 C29 C32 O3 -47.56(19) . . . . ?
C28 C29 C32 O4 132.49(12) . . . . ?
C28 C29 B1 C1 108.63(12) . . . . ?
C29 C28 C30 O1 158.13(10) . . . . ?
C29 C28 C30 O2 -23.73(18) . . . . ?
C29 C28 B1 C1 -109.84(12) . . . . ?
C30 C28 C29 C32 -137.87(11) . . . . ?
C30 C28 C29 B1 107.81(11) . . . . ?
C30 C28 B1 C1 144.12(11) . . . . ?
C30 C28 B1 C29 -106.04(11) . . . . ?
C31 O1 C30 O2 -3.50(17) . . . . ?
C31 O1 C30 C28 174.75(10) . . . . ?
C32 C29 B1 C1 5.96(17) . . . . ?
C32 C29 B1 C28 -102.68(13) . . . . ?
C33 O4 C32 O3 -0.2(2) . . . . ?
C33 O4 C32 C29 179.75(13) . . . . ?
B1 C28 C29 C32 114.32(11) . . . . ?
B1 C28 C30 O1 -132.54(10) . . . . ?
B1 C28 C30 O2 45.60(17) . . . . ?
B1 C29 C32 O3 22.9(2) . . . . ?
B1 C29 C32 O4 -157.05(11) . . . . ?
C36 O5 C35 O6 -1.00(19) . . . . ?
C36 O5 C35 C34 178.18(10) . . . . ?
